data_2009851
loop_
_publ_author_name
'Shah, M.C.'
'Baughman, R.G.'

_publ_section_title
;
 Structure of charge-transfer complexes. 3.
 2,4,5,7-Tetranitro-9-fluorenone--2-ethylnaphthalene (1/1)
;
_journal_issue 7
_journal_name_full 'Acta Crystallographica Section C'
_journal_page_first 1114
_journal_page_last 1117
_journal_paper_doi 10.1107/S0108270193009291
_journal_volume 50
_journal_year 1994
_chemical_formula_sum 'C25 H16 N4 O9'
_chemical_formula_weight 516.42
_symmetry_cell_setting monoclinic
_symmetry_space_group_name_Hall '-P 2ybc'
_symmetry_space_group_name_H-M 'P 1 21/c 1'
_atom_type_scat_source
; Hanson, Herman, Lea & Skillman (1964) (non-H atoms), Stewart,
Davidson & Simpson (1965)
(H atoms)
;
_cell_angle_alpha 90.
_cell_angle_beta 99.55(3)
_cell_angle_gamma 90.
_cell_formula_units_Z 4
_cell_length_a 9.462(4)
_cell_length_b 15.040(10)
_cell_length_c 16.149(5)
_cell_measurement_reflns_used 23
_cell_measurement_temperature 288
_cell_measurement_theta_max 11.9
_cell_measurement_theta_min 4.6
_cell_volume 2266.3(19)
_diffrn_measurement_device 'Siemens P3'
_diffrn_measurement_method \w/2\q
_diffrn_radiation_type MoK\a
_diffrn_radiation_wavelength 0.71073
_diffrn_reflns_av_R_equivalents 0.028
_diffrn_reflns_limit_h_max 11
_diffrn_reflns_limit_h_min 0
_diffrn_reflns_limit_k_max 17
_diffrn_reflns_limit_k_min -17
_diffrn_reflns_limit_l_max 18
_diffrn_reflns_limit_l_min -19
_diffrn_reflns_number 8562
_diffrn_reflns_theta_max 25
_diffrn_standards_decay_% +-3.8
_diffrn_standards_interval_count 50
_diffrn_standards_number 3
_exptl_absorpt_coefficient_mu 0.127
_exptl_absorpt_correction_T_max 0.989
_exptl_absorpt_correction_T_min 0.946
_exptl_absorpt_correction_type none
_exptl_crystal_colour red
_exptl_crystal_density_diffrn 1.514
_exptl_crystal_description prism
_exptl_crystal_size_max 0.44
_exptl_crystal_size_mid 0.16
_exptl_crystal_size_min 0.088
_refine_diff_density_max 0.3
_refine_diff_density_min -0.2
_refine_ls_extinction_method none
_refine_ls_goodness_of_fit_obs 1.58
_refine_ls_hydrogen_treatment noref
_refine_ls_number_parameters 343
_refine_ls_number_reflns 1046
_refine_ls_R_factor_obs 0.065
_refine_ls_shift/esd_max 0.00
_refine_ls_structure_factor_coef F
_refine_ls_weighting_details 'w = 1/\s^2^(F)'
_refine_ls_weighting_scheme calc
_refine_ls_wR_factor_obs 0.034
_reflns_number_observed 1852
_reflns_number_total 4830
_reflns_observed_criterion 'F>=3\s(F) and I>=3\s(I)'
_cod_data_source_file cr1051.cif
_cod_data_source_block cr1051_structure_1_of_1
_cod_depositor_comments
;
The following automatic conversions were performed:

'_refine_ls_weighting_scheme' value '1/\s^2^(F)' was changed to
'calc'. New tag '_refine_ls_weighting_details' was created. The value
of the new tag was set to 'w = 1/\s^2^(F)'.

Automatic conversion script
Id: cif_fix_values 3143 2015-03-26 13:38:13Z robertas 
;
_cod_original_cell_volume 2266(2)
_cod_original_sg_symbol_H-M 'P 21/c'
_cod_database_code 2009851

loop_
_atom_site_label
_atom_site_fract_x
_atom_site_fract_y
_atom_site_fract_z
O2A .6345(9) .8939(5) .5767(6)
O2B .7584(9) .7760(6) .6161(6)
O4A .4892(9) .5187(5) .6916(5)
O4B .4134(8) .5560(5) .8070(4)
O5A .1689(8) .5285(5) .6816(5)
O5B .1239(8) .4784(4) .8017(5)
O7A -.2773(9) .6623(6) .8666(7)
O7B -.2520(10) .8007(6) .8707(7)
O9 .1881(7) .9390(4) .7434(5)
N2 .6530(10) .8234(7) .6120(7)
N4 .4410(10) .5728(8) .7372(6)
N5 .1360(10) .5391(7) .7523(6)
N7 -.2100(10) .7286(8) .8565(8)
C1 .4330(10) .8456(7) .6737(7)
C2 .5370(10) .7881(8) .6535(7)
C3 .5340(10) .6984(8) .6699(7)
C4 .4220(10) .6662(8) .7069(7)
C5 .0960(10) .6308(7) .7759(7)
C6 -.0270(10) .6372(8) .8087(7)
C7 -.0770(10) .7224(8) .8237(7)
C8 -.0070(10) .7990(8) .8041(7)
C9 .2080(10) .8592(7) .7421(7)
C10 .3250(10) .8098(7) .7098(7)
C11 .3140(10) .7203(8) .7254(7)
C12 .1770(10) .7028(7) .7589(6)
C13 .1190(10) .7880(7) .7726(6)
C14 .1860(10) .6471(8) .4985(7)
C15 .2930(10) .6053(8) .4665(8)
C16 .3990(10) .6586(9) .4390(7)
C17 .3950(10) .7488(9) .4433(7)
C18 .2840(10) .8877(8) .4818(7)
C19 .176(2) .9279(8) .5152(8)
C20 .0670(10) .8780(10) .5422(8)
C21 .0710(10) .7859(9) .5374(7)
C22 .1800(10) .7413(8) .5041(8)
C23 .2870(10) .7945(8) .4761(7)
C24 .3000(10) .5043(9) .4620(8)
C25 .177(2) .4546(8) .4490(10)
H1 .4374 .9110 .6624
H3 .6106 .6578 .6557
H6 -.0810 .5827 .8216
H8 -.0466 .8595 .8122
H14 .1099 .6103 .5187
H16 .4791 .6295 .4156
H17 .4723 .7843 .4229
H18 .3598 .9241 .4612
H19 .1743 .9943 .5196
H20 -.0120 .9075 .5657
H21 -.0056 .7503 .5580
H24A .3602 .4887 .4112
H24B .3624 .4825 .5221
H25A .0838 .4979 .4485
H25B .1814 .4047 .4986
H25C .1687 .4207 .3874
H25D .2054 .3843 .4408
H25E .1209 .4611 .5024
H25F .1075 .4778 .3913

loop_
_geom_angle_atom_site_label_1
_geom_angle_atom_site_label_2
_geom_angle_atom_site_label_3
_geom_angle
_geom_angle_publ_flag
O2A N2 O2B 126.0(10) yes
O2A N2 C2 118.0(10) yes
O2B N2 C2 115.0(10) yes
O4A N4 O4B 125.0(10) yes
O4A N4 C4 118.0(10) yes
O4B N4 C4 118.0(10) yes
C7 C8 C13 117.0(10) yes
C1 C10 C9 127.0(10) yes
C1 C10 C11 123.0(10) yes
C9 C10 C11 109.0(10) yes
C4 C11 C10 117.0(10) yes
C4 C11 C12 133.0(10) yes
O5A N5 O5B 124.0(10) yes
O5A N5 C5 118.0(10) yes
O5B N5 C5 118.0(10) yes
O7A N7 O7B 122.0(10) yes
O7A N7 C7 120.0(10) yes
O7B N7 C7 118.0(10) yes
O9 C9 C10 128.0(10) yes
O9 C9 C13 127.0(10) yes
C10 C9 C13 104.0(10) yes
C2 C1 C10 117.0(10) yes
N2 C2 C1 119.0(10) yes
N2 C2 C3 119.0(10) yes
C1 C2 C3 123.0(10) yes
C2 C3 C4 118.0(10) yes
N4 C4 C3 114.0(10) yes
N4 C4 C11 123.0(10) yes
C3 C4 C11 122.0(10) yes
N5 C5 C6 116.0(10) yes
N5 C5 C12 120.0(10) yes
C6 C5 C12 124.0(10) yes
C5 C6 C7 118.0(10) yes
N7 C7 C6 117.0(10) yes
N7 C7 C8 120.0(10) yes
C6 C7 C8 122.0(10) yes
C10 C11 C12 110.0(10) yes
C5 C12 C11 138.0(10) yes
C5 C12 C13 116.0(10) yes
C11 C12 C13 106.0(10) yes
C8 C13 C9 127.0(10) yes
C8 C13 C12 123.0(10) yes
C9 C13 C12 110.0(10) yes
C15 C14 C22 122.0(10) yes
C14 C15 C16 118.0(10) yes
C14 C15 C24 121.0(10) yes
C16 C15 C24 121.0(10) yes
C15 C16 C17 121.0(10) yes
C16 C17 C23 123.0(10) yes
C19 C18 C23 119.0(10) yes
C18 C19 C20 121.0(10) yes
C19 C20 C21 120.0(10) yes
C20 C21 C22 121.0(10) yes
C14 C22 C21 123.0(10) yes
C14 C22 C23 120.0(10) yes
C21 C22 C23 117.0(10) yes
C17 C23 C18 123.0(10) yes
C17 C23 C22 116.0(10) yes
C18 C23 C22 121.0(10) yes
C15 C24 C25 121.0(10) yes

loop_
_geom_bond_atom_site_label_1
_geom_bond_atom_site_label_2
_geom_bond_distance
_geom_bond_publ_flag
O2A N2 1.200(10) yes
O2B N2 1.220(10) yes
O4A N4 1.240(10) yes
O4B N4 1.220(10) yes
O5A N5 1.240(10) yes
O5B N5 1.230(10) yes
O7A N7 1.200(10) yes
O7B N7 1.190(10) yes
O9 C9 1.220(10) yes
N2 C2 1.480(10) yes
N4 C4 1.490(10) yes
N5 C5 1.500(10) yes
N7 C7 1.450(10) yes
C1 C2 1.380(10) yes
C1 C10 1.370(10) yes
C2 C3 1.380(10) yes
C3 C4 1.390(10) yes
C4 C11 1.380(10) yes
C5 C6 1.360(10) yes
C5 C12 1.380(10) yes
C6 C7 1.400(10) yes
C7 C8 1.390(10) yes
C8 C13 1.390(10) yes
C9 C10 1.500(10) yes
C9 C13 1.490(10) yes
C10 C11 1.380(10) yes
C11 C12 1.510(10) yes
C12 C13 1.420(10) yes
C14 C15 1.370(10) yes
C14 C22 1.420(10) yes
C15 C16 1.410(10) yes
C15 C24 1.520(10) yes
C16 C17 1.370(10) yes
C17 C23 1.400(10) yes
C18 C19 1.370(10) yes
C18 C23 1.410(10) yes
C19 C20 1.41(2) yes
C20 C21 1.380(10) yes
C21 C22 1.410(10) yes
C22 C23 1.430(10) yes
C24 C25 1.370(10) yes

loop_
_geom_torsion_atom_site_label_1
_geom_torsion_atom_site_label_2
_geom_torsion_atom_site_label_3
_geom_torsion_atom_site_label_4
_geom_torsion
O2A N2 C2 C1 -20(2)
O2B N2 C2 C1 161.0(10)
O2A N2 C2 C3 159.0(10)
O2B N2 C2 C3 -19.0(10)
O4A N4 C4 C3 -42(2)
O4B N4 C4 C3 135.0(10)
O4A N4 C4 C11 147.0(10)
O4B N4 C4 C11 -35(2)
O5A N5 C5 C6 131.0(10)
O5B N5 C5 C6 -43.0(10)
O5A N5 C5 C12 -45.0(10)
O5B N5 C5 C12 141.0(10)
O7A N7 C7 C6 -3.0(10)
O7B N7 C7 C6 179.0(10)
O7A N7 C7 C8 173.0(10)
O7B N7 C7 C8 -5(2)
C4 C11 C12 C5 -9(2)
C4 C11 C12 C13 174.0(10)
C10 C11 C12 C5 170.0(10)
C10 C11 C12 C13 -8.0(10)
C14 C15 C24 C25 33(2)
C16 C15 C24 C25 -148.0(10)
